data_4321575
loop_
_publ_author_name
'Rong-Min Yu'
'Shao-Fang Lu'
'Jian-Quan Huang'
'Xiao-Ying Huang'
'Qiang-Jin Wu'
'Da-Xu Wu'

_publ_section_title
;
 Synthesis and Characterization of Three Tetranuclear Clusters Containing
 a [Mo3OS3Sn]6+ Cubane-like Core
;
_journal_name_full 'Inorganic Chemistry'
_journal_page_first 5348
_journal_page_last 5353
_journal_paper_doi 10.1021/ic990750d
_journal_volume 39
_journal_year 2000
_chemical_compound_source
;         
The compound (C~6~H~5~)~3~PNP(C~6~H~5~)~3~[Mo~3~(SnCl~3~)OS~3~(dtp)~3~(OAc)(py)]
was synthesized from the reaction of trinuclear cluster 
[Mo~3~OS~3~(dtp)~3~(OAc)(py)] with SnCl~2~ (H~2~O)~2~, 
(C~6~H~5~)~3~PNP(C~6~H~5~)~3~Cl and pyridine.
;
_chemical_formula_moiety 'C55 H67 Cl3 Mo3 N2 O9 P5 S9 Sn'
_chemical_formula_structural ((C6H5)3P)2N[Mo3(SnCl3)OS3(dtp)3(OAc)(py)]
_chemical_formula_sum 'C55 H67 Cl3 Mo3 N2 O9 P5 S9 Sn'
_chemical_formula_weight 1856.36
_chemical_name_systematic
; 
?
;
_space_group_IT_number 2
_symmetry_cell_setting triclinic
_symmetry_space_group_name_Hall '-P 1'
_symmetry_space_group_name_H-M 'P -1'
_atom_sites_solution_hydrogens geom
_atom_sites_solution_primary direct
_atom_sites_solution_secondary difmap
_audit_creation_method SHELXL
_cell_angle_alpha 92.0830(10)
_cell_angle_beta 97.9080(10)
_cell_angle_gamma 110.3370(10)
_cell_formula_units_Z 2
_cell_length_a 12.95290(10)
_cell_length_b 15.6324(2)
_cell_length_c 19.63550(10)
_cell_measurement_reflns_used 8192
_cell_measurement_temperature 293(2)
_cell_measurement_theta_max 23.26
_cell_measurement_theta_min 2
_cell_volume 3677.41(6)
_computing_cell_refinement 'Siemens SMART & SAINT'
_computing_data_collection 'Siemens SMART'
_computing_data_reduction 'Siemens SHELXTL'
_computing_molecular_graphics 'Siemens SHELXTL'
_computing_publication_material 'Siemens SHELXTL'
_computing_structure_refinement 'SHELXL-93 (Sheldrick, 1993)'
_computing_structure_solution 'SHELXS-86 (Sheldrick, 1990)'
_diffrn_ambient_temperature 293(2)
_diffrn_measurement_device 'Siemens SMART CCD'
_diffrn_measurement_method '\w scans'
_diffrn_radiation_monochromator graphite
_diffrn_radiation_source 'fine-focus sealed tube'
_diffrn_radiation_type MoK\a
_diffrn_radiation_wavelength 0.71073
_diffrn_reflns_av_R_equivalents 0.0151
_diffrn_reflns_av_sigmaI/netI 0.0330
_diffrn_reflns_limit_h_max 14
_diffrn_reflns_limit_h_min -14
_diffrn_reflns_limit_k_max 17
_diffrn_reflns_limit_k_min -15
_diffrn_reflns_limit_l_max 19
_diffrn_reflns_limit_l_min -21
_diffrn_reflns_number 14426
_diffrn_reflns_theta_max 23.27
_diffrn_reflns_theta_min 1.67
_diffrn_standards_decay_% 0
_diffrn_standards_interval_count none
_diffrn_standards_interval_time none
_diffrn_standards_number none
_exptl_absorpt_coefficient_mu 1.359
_exptl_absorpt_correction_T_max 1.000
_exptl_absorpt_correction_T_min .835
_exptl_absorpt_correction_type SADABS
_exptl_crystal_colour black
_exptl_crystal_density_diffrn 1.676
_exptl_crystal_description Prism
_exptl_crystal_F_000 1858
_exptl_crystal_size_max 0.48
_exptl_crystal_size_mid 0.22
_exptl_crystal_size_min 0.16
_refine_diff_density_max 1.133
_refine_diff_density_min -0.564
_refine_diff_density_rms 0.070
_refine_ls_extinction_coef none
_refine_ls_extinction_method none
_refine_ls_goodness_of_fit_all 1.031
_refine_ls_goodness_of_fit_obs 1.048
_refine_ls_hydrogen_treatment constr
_refine_ls_matrix_type full
_refine_ls_number_parameters 900
_refine_ls_number_reflns 10254
_refine_ls_number_restraints 0
_refine_ls_restrained_S_all 1.031
_refine_ls_restrained_S_obs 1.048
_refine_ls_R_factor_all 0.0440
_refine_ls_R_factor_obs 0.0339
_refine_ls_shift/esd_max -0.002
_refine_ls_shift/esd_mean 0.000
_refine_ls_structure_factor_coef Fsqd
_refine_ls_weighting_details 'w=1/[\s^2^(Fo^2^)+(0.0296P)^2^+7.0773P] where P=(Fo^2^+2Fc^2^)/3'
_refine_ls_weighting_scheme calc
_refine_ls_wR_factor_all 0.0831
_refine_ls_wR_factor_obs 0.0770
_reflns_number_observed 8665
_reflns_number_total 10254
_reflns_observed_criterion >2sigma(I)
_cod_data_source_file ic990750d_2.cif
_cod_data_source_block (PPN)[Mo3(SnCl3)OS3(dtp)3(OAc)(py)]
_cod_depositor_comments
;
The following automatic conversions were performed:

'_refine_ls_weighting_scheme' value 'calc
w=1/[\s^2^(Fo^2^)+(0.0296P)^2^+7.0773P] where P=(Fo^2^+2Fc^2^)/3' was
changed to 'calc'. New tag '_refine_ls_weighting_details' was
created. The value of the new tag was set to
'w=1/[\s^2^(Fo^2^)+(0.0296P)^2^+7.0773P] where P=(Fo^2^+2Fc^2^)/3'.

Automatic conversion script
Id: cif_fix_values 3143 2015-03-26 13:38:13Z robertas 
;
_cod_database_code 4321575

loop_
_symmetry_equiv_pos_as_xyz
'x, y, z'
'-x, -y, -z'

loop_
_atom_site_aniso_label
_atom_site_aniso_U_11
_atom_site_aniso_U_22
_atom_site_aniso_U_33
_atom_site_aniso_U_23
_atom_site_aniso_U_13
_atom_site_aniso_U_12
Sn 0.0385(2) 0.0396(2) 0.0422(2) -0.00538(14) -0.00725(14) 0.01213(14)
Mo1 0.0370(2) 0.0424(2) 0.0352(2) -0.0013(2) -0.0010(2) 0.0168(2)
Mo2 0.0366(2) 0.0395(2) 0.0412(2) -0.0015(2) 0.0027(2) 0.0145(2)
Mo3 0.0294(2) 0.0418(2) 0.0425(2) -0.0095(2) -0.0029(2) 0.0125(2)
Cl1 0.0552(8) 0.0829(10) 0.0852(10) -0.0158(8) -0.0038(7) 0.0374(8)
Cl2 0.0918(11) 0.0618(8) 0.0436(7) 0.0005(6) -0.0103(7) 0.0294(8)
Cl3 0.0618(9) 0.0512(8) 0.0703(9) -0.0089(7) -0.0022(7) -0.0030(7)
S1 0.0480(7) 0.0385(6) 0.0362(6) -0.0024(5) -0.0006(5) 0.0172(5)
S2 0.0327(6) 0.0476(7) 0.0408(6) -0.0037(5) -0.0009(5) 0.0120(5)
S3 0.0403(6) 0.0349(6) 0.0490(7) -0.0020(5) -0.0014(5) 0.0139(5)
S11 0.0698(9) 0.0467(7) 0.0471(7) 0.0046(6) -0.0006(6) 0.0157(7)
S12 0.0646(9) 0.0681(9) 0.0403(7) 0.0005(6) -0.0051(6) 0.0305(7)
S21 0.0720(9) 0.0524(8) 0.0473(7) 0.0065(6) 0.0111(7) 0.0223(7)
S22 0.0529(8) 0.0580(8) 0.0758(10) -0.0034(7) 0.0129(7) 0.0006(7)
S31 0.0445(7) 0.0645(9) 0.0712(9) -0.0146(7) 0.0024(6) 0.0267(7)
S32 0.0447(8) 0.0483(8) 0.0794(10) -0.0164(7) -0.0008(7) 0.0088(6)
P1 0.0702(10) 0.0640(9) 0.0462(8) 0.0117(7) 0.0078(7) 0.0356(8)
P2 0.0602(9) 0.0644(9) 0.0743(10) 0.0194(8) 0.0149(8) 0.0164(8)
P3 0.0703(10) 0.0525(8) 0.0751(10) -0.0133(7) 0.0173(8) 0.0234(7)
O 0.030(2) 0.048(2) 0.042(2) -0.0038(14) 0.0004(13) 0.0136(14)
O1 0.056(2) 0.060(2) 0.050(2) 0.005(2) 0.007(2) 0.036(2)
O2 0.050(2) 0.058(2) 0.050(2) 0.006(2) 0.011(2) 0.027(2)
O11 0.097(3) 0.086(3) 0.066(2) 0.022(2) 0.015(2) 0.061(3)
O12 0.083(3) 0.090(3) 0.060(2) 0.029(2) 0.025(2) 0.045(2)
O21 0.096(4) 0.155(5) 0.099(4) 0.001(4) 0.044(3) 0.005(4)
O22 0.126(5) 0.064(3) 0.215(7) 0.053(4) -0.065(5) 0.008(3)
O31 0.135(5) 0.083(3) 0.102(4) -0.042(3) 0.045(3) 0.000(3)
O32 0.118(4) 0.083(3) 0.141(5) 0.026(3) 0.049(4) 0.063(3)
N1 0.028(2) 0.060(2) 0.038(2) -0.012(2) -0.006(2) 0.016(2)
C1 0.051(3) 0.067(4) 0.044(3) -0.004(3) 0.006(2) 0.031(3)
C2 0.082(5) 0.109(5) 0.089(5) 0.024(4) 0.029(4) 0.066(4)
C3 0.047(3) 0.075(4) 0.054(3) -0.009(3) -0.001(3) 0.028(3)
C4 0.065(4) 0.119(6) 0.058(4) -0.013(4) 0.008(3) 0.026(4)
C5 0.094(6) 0.168(8) 0.059(4) -0.006(5) 0.012(4) 0.068(6)
C6 0.098(6) 0.161(8) 0.075(5) -0.058(5) -0.045(4) 0.076(6)
C7 0.071(4) 0.092(5) 0.072(4) -0.013(3) 0.004(3) 0.036(4)
C11 0.170(9) 0.166(8) 0.122(7) 0.069(6) 0.073(6) 0.134(8)
C12 0.271(18) 0.542(31) 0.334(21) 0.286(22) 0.195(16) 0.332(22)
C13 0.093(5) 0.150(7) 0.098(6) 0.055(5) 0.039(4) 0.069(5)
C14 0.176(10) 0.235(12) 0.110(7) 0.039(7) 0.067(7) 0.137(10)
C21 0.203(14) 0.149(11) 0.484(29) -0.129(14) 0.232(18) -0.019(10)
C22 0.394(28) 0.205(16) 0.555(38) -0.071(20) 0.372(29) -0.010(17)
C23 0.187(12) 0.084(7) 0.260(16) 0.026(8) -0.062(11) 0.057(8)
C24 0.191(12) 0.105(7) 0.172(10) 0.002(7) -0.079(9) 0.057(7)
C31 0.182(9) 0.083(5) 0.079(5) 0.002(4) -0.026(6) 0.011(6)
C32 0.118(7) 0.140(7) 0.094(6) -0.044(5) 0.022(5) 0.043(6)
C33 0.180(11) 0.155(10) 0.146(9) 0.059(8) 0.038(8) 0.090(9)
C34 0.123(8) 0.168(10) 0.228(12) 0.117(9) 0.079(8) 0.066(7)
P4 0.0429(7) 0.0384(7) 0.0463(7) 0.0006(5) -0.0014(6) 0.0131(6)
P5 0.0371(7) 0.0374(6) 0.0427(7) -0.0017(5) 0.0035(5) 0.0118(5)
N 0.042(2) 0.049(2) 0.046(2) 0.000(2) 0.002(2) 0.019(2)
C41 0.044(3) 0.045(3) 0.045(3) -0.001(2) 0.003(2) 0.020(2)
C42 0.046(3) 0.075(4) 0.051(4) 0.002(3) 0.005(3) 0.018(3)
C43 0.058(4) 0.082(4) 0.068(4) 0.017(4) 0.019(3) 0.015(3)
C44 0.050(4) 0.062(4) 0.080(5) -0.012(3) 0.017(3) 0.004(3)
C45 0.046(3) 0.075(4) 0.062(4) -0.012(3) -0.003(3) 0.008(3)
C46 0.053(4) 0.067(4) 0.054(4) 0.004(3) 0.001(3) 0.018(3)
C51 0.050(3) 0.040(3) 0.072(4) 0.001(3) -0.005(3) 0.013(2)
C52 0.078(4) 0.049(4) 0.093(5) -0.008(3) 0.000(4) 0.029(3)
C53 0.101(6) 0.066(5) 0.134(8) -0.021(5) 0.005(5) 0.039(4)
C54 0.119(7) 0.062(5) 0.178(11) -0.004(6) -0.004(7) 0.052(5)
C55 0.138(8) 0.076(6) 0.155(10) 0.024(6) -0.029(7) 0.058(5)
C56 0.105(6) 0.064(4) 0.096(6) 0.010(4) -0.013(5) 0.040(4)
C61 0.048(3) 0.053(3) 0.044(3) 0.008(2) -0.002(2) 0.009(2)
C62 0.077(4) 0.063(4) 0.062(4) 0.010(3) 0.002(3) 0.004(3)
C63 0.075(5) 0.098(6) 0.070(5) 0.034(5) 0.012(4) -0.001(4)
C64 0.073(5) 0.147(8) 0.044(4) 0.004(5) 0.006(4) 0.025(5)
C65 0.062(4) 0.110(5) 0.056(4) -0.001(4) 0.007(3) 0.022(4)
C66 0.058(4) 0.061(4) 0.055(4) 0.003(3) 0.006(3) 0.017(3)
C71 0.045(3) 0.036(3) 0.053(3) 0.001(2) 0.013(2) 0.017(2)
C72 0.059(4) 0.046(3) 0.064(4) -0.006(3) 0.016(3) 0.014(3)
C73 0.072(4) 0.044(4) 0.100(6) -0.005(4) 0.024(4) 0.011(3)
C74 0.090(5) 0.052(4) 0.113(6) 0.032(4) 0.043(5) 0.033(4)
C75 0.079(5) 0.075(5) 0.080(5) 0.030(4) 0.021(4) 0.040(4)
C76 0.052(3) 0.055(3) 0.068(4) 0.012(3) 0.011(3) 0.019(3)
C81 0.039(3) 0.036(2) 0.046(3) 0.000(2) 0.004(2) 0.011(2)
C82 0.043(3) 0.052(3) 0.061(3) 0.002(3) 0.010(3) 0.016(2)
C83 0.038(3) 0.063(4) 0.069(4) -0.006(3) -0.011(3) 0.011(3)
C84 0.060(4) 0.074(4) 0.068(4) -0.019(3) -0.014(3) 0.014(3)
C85 0.061(4) 0.080(4) 0.068(4) -0.027(3) 0.000(3) 0.025(3)
C86 0.044(3) 0.057(3) 0.062(3) -0.013(3) 0.000(3) 0.018(3)
C91 0.033(3) 0.054(3) 0.044(3) -0.002(2) 0.002(2) 0.015(2)
C92 0.048(3) 0.060(4) 0.058(3) 0.006(3) 0.014(3) 0.012(3)
C93 0.061(4) 0.093(6) 0.066(4) 0.016(4) 0.021(3) 0.011(4)
C94 0.066(4) 0.112(6) 0.069(4) -0.020(4) 0.025(4) 0.021(4)
C95 0.062(4) 0.077(5) 0.078(4) -0.025(4) 0.015(3) 0.018(3)
C96 0.045(3) 0.053(3) 0.066(4) -0.009(3) 0.012(3) 0.011(3)

loop_
_atom_site_label
_atom_site_type_symbol
_atom_site_fract_x
_atom_site_fract_y
_atom_site_fract_z
_atom_site_U_iso_or_equiv
_atom_site_thermal_displace_type
_atom_site_occupancy
_atom_site_calc_flag
_atom_site_refinement_flags
_atom_site_disorder_group
Sn Sn 0.47162(3) 0.34701(2) 1.23814(2) 0.04220(10) Uani 1 d . .
Mo1 Mo 0.71034(3) 0.31368(3) 1.35751(2) 0.03829(11) Uani 1 d . .
Mo2 Mo 0.78696(3) 0.42967(3) 1.27126(2) 0.03935(11) Uani 1 d . .
Mo3 Mo 0.71238(3) 0.48029(3) 1.37681(2) 0.03914(11) Uani 1 d . .
Cl1 Cl 0.33639(12) 0.41362(11) 1.26226(8) 0.0731(4) Uani 1 d . .
Cl2 Cl 0.44687(13) 0.36672(10) 1.11573(7) 0.0674(4) Uani 1 d . .
Cl3 Cl 0.34020(12) 0.19109(9) 1.22595(8) 0.0690(4) Uani 1 d . .
S1 S 0.64409(10) 0.28863(8) 1.23899(6) 0.0413(3) Uani 1 d . .
S2 S 0.55311(9) 0.34941(8) 1.37259(6) 0.0419(3) Uani 1 d . .
S3 S 0.65130(10) 0.49808(7) 1.26250(6) 0.0423(3) Uani 1 d . .
S11 S 0.59434(12) 0.14326(9) 1.36150(7) 0.0569(3) Uani 1 d . .
S12 S 0.77134(12) 0.28344(10) 1.48094(6) 0.0573(3) Uani 1 d . .
S21 S 0.79325(12) 0.43405(9) 1.14108(7) 0.0570(3) Uani 1 d . .
S22 S 0.95006(12) 0.57889(10) 1.26631(8) 0.0674(4) Uani 1 d . .
S31 S 0.59510(11) 0.57496(10) 1.41075(7) 0.0593(4) Uani 1 d . .
S32 S 0.85792(11) 0.64404(9) 1.40401(8) 0.0612(4) Uani 1 d . .
P1 P 0.67279(13) 0.15317(10) 1.45719(7) 0.0570(4) Uani 1 d . .
P2 P 0.90810(13) 0.55763(11) 1.16507(9) 0.0671(4) Uani 1 d . .
P3 P 0.73391(14) 0.68435(10) 1.42175(8) 0.0655(4) Uani 1 d . .
O O 0.8390(2) 0.4346(2) 1.37356(15) 0.0410(7) Uani 1 d . .
O1 O 0.8400(3) 0.2609(2) 1.3376(2) 0.0517(8) Uani 1 d . .
O2 O 0.9109(3) 0.3655(2) 1.2654(2) 0.0504(8) Uani 1 d . .
O11 O 0.7372(4) 0.0846(3) 1.4696(2) 0.0752(12) Uani 1 d . .
O12 O 0.5925(3) 0.1150(3) 1.5107(2) 0.0720(11) Uani 1 d . .
O21 O 1.0143(5) 0.5768(5) 1.1290(3) 0.125(2) Uani 1 d . .
O22 O 0.8712(5) 0.6334(3) 1.1348(4) 0.150(3) Uani 1 d . .
O31 O 0.7574(5) 0.7462(3) 1.4899(3) 0.116(2) Uani 1 d . .
O32 O 0.7238(5) 0.7612(3) 1.3739(3) 0.103(2) Uani 1 d . .
N1 N 0.7558(3) 0.4804(3) 1.4931(2) 0.0436(9) Uani 1 d . .
C1 C 0.9108(4) 0.2991(4) 1.2995(3) 0.0519(13) Uani 1 d . .
C2 C 1.0000(5) 0.2591(5) 1.2940(3) 0.083(2) Uani 1 d . .
H2A H 0.9901(5) 0.2092(5) 1.3225(3) 0.124 Uiso 1 calc R .
H2B H 1.0721(5) 0.3055(5) 1.3090(3) 0.124 Uiso 1 calc R .
H2C H 0.9948(5) 0.2373(5) 1.2468(3) 0.124 Uiso 1 calc R .
C3 C 0.6773(4) 0.4550(4) 1.5353(3) 0.0586(14) Uani 1 d . .
H3A H 0.6027(4) 0.4392(4) 1.5160(3) 0.070 Uiso 1 calc R .
C4 C 0.7031(6) 0.4518(5) 1.6039(3) 0.083(2) Uani 1 d . .
H4A H 0.6465(6) 0.4313(5) 1.6303(3) 0.100 Uiso 1 calc R .
C5 C 0.8064(7) 0.4772(6) 1.6330(4) 0.102(3) Uani 1 d . .
H5A H 0.8236(7) 0.4761(6) 1.6805(4) 0.122 Uiso 1 calc R .
C6 C 0.8938(7) 0.5068(6) 1.5925(4) 0.111(3) Uani 1 d . .
H6A H 0.9687(7) 0.5259(6) 1.6120(4) 0.133 Uiso 1 calc R .
C7 C 0.8609(5) 0.5053(4) 1.5237(3) 0.078(2) Uani 1 d . .
H7A H 0.9161(5) 0.5231(4) 1.4960(3) 0.093 Uiso 1 calc R .
C11 C 0.8307(8) 0.0909(7) 1.4361(4) 0.126(3) Uani 1 d . .
H11A H 0.8038(8) 0.0661(7) 1.3883(4) 0.151 Uiso 1 calc R .
H11B H 0.8766(8) 0.1549(7) 1.4363(4) 0.151 Uiso 1 calc R .
C12 C 0.8933(12) 0.0464(13) 1.4661(8) 0.311(12) Uani 1 d . .
H12A H 0.9544(12) 0.0529(13) 1.4416(8) 0.467 Uiso 1 calc R .
H12B H 0.8488(12) -0.0174(13) 1.4651(8) 0.467 Uiso 1 calc R .
H12C H 0.9216(12) 0.0715(13) 1.5131(8) 0.467 Uiso 1 calc R .
C13 C 0.5044(6) 0.1488(6) 1.5191(4) 0.103(3) Uani 1 d . .
H13A H 0.5232(6) 0.2101(6) 1.5043(4) 0.124 Uiso 1 calc R .
H13B H 0.4358(6) 0.1098(6) 1.4903(4) 0.124 Uiso 1 calc R .
C14 C 0.4881(9) 0.1505(8) 1.5890(5) 0.151(4) Uani 1 d . .
H14A H 0.4291(9) 0.1732(8) 1.5935(5) 0.227 Uiso 1 calc R .
H14B H 0.5556(9) 0.1898(8) 1.6174(5) 0.227 Uiso 1 calc R .
H14C H 0.4684(9) 0.0896(8) 1.6035(5) 0.227 Uiso 1 calc R .
C21 C 1.0904(12) 0.5325(9) 1.1375(10) 0.287(12) Uani 1 d . .
H21A H 1.1549(12) 0.5697(9) 1.1704(10) 0.344 Uiso 1 calc R .
H21B H 1.0568(12) 0.4747(9) 1.1566(10) 0.344 Uiso 1 calc R .
C22 C 1.1250(16) 0.5158(11) 1.0767(11) 0.389(18) Uani 1 d . .
H22A H 1.1775(16) 0.4851(11) 1.0856(11) 0.583 Uiso 1 calc R .
H22B H 1.1599(16) 0.5728(11) 1.0581(11) 0.583 Uiso 1 calc R .
H22C H 1.0618(16) 0.4778(11) 1.0442(11) 0.583 Uiso 1 calc R .
C23 C 0.7823(11) 0.6392(7) 1.1057(7) 0.184(6) Uani 1 d . .
H23A H 0.7400(11) 0.6304(7) 1.1436(7) 0.221 Uiso 1 calc R .
H23B H 0.8057(11) 0.7044(7) 1.1009(7) 0.221 Uiso 1 calc R .
C24 C 0.7058(10) 0.6092(7) 1.0558(6) 0.166(5) Uani 1 d . .
H24A H 0.6532(10) 0.6395(7) 1.0579(6) 0.249 Uiso 1 calc R .
H24B H 0.6689(10) 0.5445(7) 1.0573(6) 0.249 Uiso 1 calc R .
H24C H 0.7360(10) 0.6203(7) 1.0136(6) 0.249 Uiso 1 calc R .
C31 C 0.7448(9) 0.7178(5) 1.5532(4) 0.129(4) Uani 1 d . .
H31A H 0.7984(9) 0.6890(5) 1.5681(4) 0.155 Uiso 1 calc R .
H31B H 0.6704(9) 0.6731(5) 1.5519(4) 0.155 Uiso 1 calc R .
C32 C 0.7621(7) 0.7977(6) 1.6026(4) 0.119(3) Uani 1 d . .
H32A H 0.7531(7) 0.7776(6) 1.6477(4) 0.178 Uiso 1 calc R .
H32B H 0.7085(7) 0.8256(6) 1.5879(4) 0.178 Uiso 1 calc R .
H32C H 0.8360(7) 0.8415(6) 1.6040(4) 0.178 Uiso 1 calc R .
C33 C 0.7141(10) 0.7495(8) 1.3030(6) 0.150(4) Uani 1 d . .
H33A H 0.6463(10) 0.6983(8) 1.2851(6) 0.180 Uiso 1 calc R .
H33B H 0.7766(10) 0.7346(8) 1.2913(6) 0.180 Uiso 1 calc R .
C34 C 0.7112(8) 0.8306(7) 1.2699(6) 0.162(5) Uani 1 d . .
H34A H 0.7044(8) 0.8190(7) 1.2208(6) 0.242 Uiso 1 calc R .
H34B H 0.7788(8) 0.8812(7) 1.2866(6) 0.242 Uiso 1 calc R .
H34C H 0.6485(8) 0.8449(7) 1.2804(6) 0.242 Uiso 1 calc R .
P4 P 0.64680(10) 0.13794(8) 0.85389(6) 0.0438(3) Uani 1 d . .
P5 P 0.82824(10) 0.09571(8) 0.94120(6) 0.0399(3) Uani 1 d . .
N N 0.7313(3) 0.1329(3) 0.9184(2) 0.0457(9) Uani 1 d . .
C41 C 0.5137(4) 0.0460(3) 0.8476(2) 0.0442(11) Uani 1 d . .
C42 C 0.4846(5) 0.0010(4) 0.9048(3) 0.0589(15) Uani 1 d . .
H42 H 0.5296(48) 0.0110(39) 0.9393(29) 0.068(19) Uiso 1 d . .
C43 C 0.3834(5) -0.0694(5) 0.9020(3) 0.071(2) Uani 1 d . .
H43 H 0.3672(44) -0.1046(36) 0.9407(28) 0.067(17) Uiso 1 d . .
C44 C 0.3101(5) -0.0943(4) 0.8412(3) 0.068(2) Uani 1 d . .
H44 H 0.2378(50) -0.1423(39) 0.8404(28) 0.075(17) Uiso 1 d . .
C45 C 0.3363(5) -0.0504(4) 0.7849(3) 0.067(2) Uani 1 d . .
H45 H 0.2874(46) -0.0567(36) 0.7463(28) 0.066(17) Uiso 1 d . .
C46 C 0.4377(5) 0.0203(4) 0.7874(3) 0.0593(14) Uani 1 d . .
H46 H 0.4502(47) 0.0472(39) 0.7514(29) 0.069(19) Uiso 1 d . .
C51 C 0.6187(4) 0.2418(3) 0.8678(3) 0.0565(14) Uani 1 d . .
C52 C 0.6300(6) 0.2782(4) 0.9352(4) 0.073(2) Uani 1 d . .
H52 H 0.6553(49) 0.2541(40) 0.9685(29) 0.070(20) Uiso 1 d . .
C53 C 0.6036(7) 0.3549(5) 0.9482(6) 0.100(3) Uani 1 d . .
H53 H 0.6127(60) 0.3791(50) 0.9897(36) 0.098(27) Uiso 1 d . .
C54 C 0.5684(8) 0.3960(6) 0.8954(7) 0.118(3) Uani 1 d . .
H54 H 0.5474(69) 0.4412(60) 0.9024(43) 0.134(32) Uiso 1 d . .
C55 C 0.5552(9) 0.3617(6) 0.8298(7) 0.123(4) Uani 1 d . .
H55 H 0.5398(60) 0.3793(48) 0.7931(36) 0.091(25) Uiso 1 d . .
C56 C 0.5794(7) 0.2829(5) 0.8149(4) 0.088(2) Uani 1 d . .
H56 H 0.5724(53) 0.2633(43) 0.7704(32) 0.082(22) Uiso 1 d . .
C61 C 0.6926(4) 0.1341(3) 0.7720(2) 0.0514(12) Uani 1 d . .
C62 C 0.7562(6) 0.2134(5) 0.7458(3) 0.074(2) Uani 1 d . .
H62 H 0.7689(50) 0.2652(41) 0.7689(30) 0.075(20) Uiso 1 d . .
C63 C 0.7953(6) 0.2075(6) 0.6842(4) 0.089(2) Uani 1 d . .
H63 H 0.8386(51) 0.2610(42) 0.6701(30) 0.079(19) Uiso 1 d . .
C64 C 0.7740(6) 0.1240(7) 0.6509(4) 0.092(3) Uani 1 d . .
H64 H 0.7943(53) 0.1197(44) 0.6139(34) 0.084(22) Uiso 1 d . .
C65 C 0.7152(5) 0.0437(5) 0.6761(3) 0.079(2) Uani 1 d . .
C66 C 0.6742(5) 0.0503(4) 0.7368(3) 0.0597(15) Uani 1 d . .
H66 H 0.6415(49) 0.0028(39) 0.7538(30) 0.070(20) Uiso 1 d . .
C71 C 0.7760(4) -0.0079(3) 0.9832(2) 0.0434(11) Uani 1 d . .
C72 C 0.6847(5) -0.0804(4) 0.9499(3) 0.0575(14) Uani 1 d . .
H72 H 0.6583(39) -0.0745(31) 0.9054(25) 0.046(14) Uiso 1 d . .
C73 C 0.6349(6) -0.1555(4) 0.9846(4) 0.074(2) Uani 1 d . .
H73 H 0.5811(48) -0.1948(39) 0.9582(29) 0.065(18) Uiso 1 d . .
C74 C 0.6773(6) -0.1590(5) 1.0516(5) 0.080(2) Uani 1 d . .
H74 H 0.6444(50) -0.2065(42) 1.0737(31) 0.078(20) Uiso 1 d . .
C75 C 0.7697(6) -0.0891(5) 1.0851(4) 0.073(2) Uani 1 d . .
H75 H 0.7969(57) -0.0984(46) 1.1296(35) 0.102(24) Uiso 1 d . .
C76 C 0.8188(5) -0.0135(4) 1.0511(3) 0.0577(14) Uani 1 d . .
H76 H 0.8800(45) 0.0328(36) 1.0696(26) 0.060(16) Uiso 1 d . .
C81 C 0.9330(4) 0.1764(3) 1.0048(2) 0.0414(11) Uani 1 d . .
C82 C 1.0408(4) 0.1758(4) 1.0161(3) 0.0522(13) Uani 1 d . .
H82 H 1.0630(42) 0.1407(34) 0.9883(25) 0.057(15) Uiso 1 d . .
C83 C 1.1171(5) 0.2300(4) 1.0714(3) 0.0610(15) Uani 1 d . .
H83 H 1.1860(49) 0.2305(37) 1.0803(28) 0.071(18) Uiso 1 d . .
C84 C 1.0858(5) 0.2830(4) 1.1150(3) 0.073(2) Uani 1 d . .
H84 H 1.1370(51) 0.3163(40) 1.1563(31) 0.085(19) Uiso 1 d . .
C85 C 0.9794(5) 0.2845(4) 1.1041(3) 0.072(2) Uani 1 d . .
H85 H 0.9543(50) 0.3148(42) 1.1335(31) 0.084(20) Uiso 1 d . .
C86 C 0.9027(4) 0.2321(4) 1.0487(3) 0.0556(13) Uani 1 d . .
H86 H 0.8265(44) 0.2345(33) 1.0417(25) 0.061(15) Uiso 1 d . .
C91 C 0.8965(4) 0.0746(3) 0.8723(2) 0.0444(11) Uani 1 d . .
C92 C 0.9516(4) 0.1485(4) 0.8376(3) 0.0569(13) Uani 1 d . .
H92 H 0.9588(46) 0.2125(40) 0.8529(28) 0.076(18) Uiso 1 d . .
C93 C 0.9982(5) 0.1327(6) 0.7809(3) 0.077(2) Uani 1 d . .
H93 H 1.0260(45) 0.1795(36) 0.7627(27) 0.056(17) Uiso 1 d . .
C94 C 0.9902(6) 0.0464(6) 0.7601(4) 0.085(2) Uani 1 d . .
H94 H 1.0188(51) 0.0339(41) 0.7207(32) 0.085(19) Uiso 1 d . .
C95 C 0.9392(5) -0.0256(5) 0.7947(3) 0.075(2) Uani 1 d . .
H95 H 0.9306(52) -0.0858(45) 0.7824(32) 0.091(22) Uiso 1 d . .
C96 C 0.8918(4) -0.0119(4) 0.8509(3) 0.0561(14) Uani 1 d . .
H96 H 0.8540(40) -0.0582(33) 0.8708(24) 0.045(15) Uiso 1 d . .

loop_
_atom_type_symbol
_atom_type_description
_atom_type_scat_dispersion_real
_atom_type_scat_dispersion_imag
_atom_type_scat_source
C C 0.0033 0.0016 'International Tables Vol C Tables 4.2.6.8 and 6.1.1.4'
H H 0.0000 0.0000 'International Tables Vol C Tables 4.2.6.8 and 6.1.1.4'
N N 0.0061 0.0033 'International Tables Vol C Tables 4.2.6.8 and 6.1.1.4'
O O 0.0106 0.0060 'International Tables Vol C Tables 4.2.6.8 and 6.1.1.4'
P P 0.1023 0.0942 'International Tables Vol C Tables 4.2.6.8 and 6.1.1.4'
S S 0.1246 0.1234 'International Tables Vol C Tables 4.2.6.8 and 6.1.1.4'
Cl Cl 0.1484 0.1585 'International Tables Vol C Tables 4.2.6.8 and 6.1.1.4'
Mo Mo -1.6832 0.6857 'International Tables Vol C Tables 4.2.6.8 and 6.1.1.4'
Sn Sn -0.6537 1.4246 'International Tables Vol C Tables 4.2.6.8 and 6.1.1.4'

loop_
_geom_angle_atom_site_label_1
_geom_angle_atom_site_label_2
_geom_angle_atom_site_label_3
_geom_angle
_geom_angle_site_symmetry_1
_geom_angle_site_symmetry_3
_geom_angle_publ_flag
Cl1 Sn Cl3 94.25(6) . . ?
Cl1 Sn Cl2 94.16(5) . . ?
Cl3 Sn Cl2 94.92(5) . . ?
Cl1 Sn S3 98.00(5) . . ?
Cl3 Sn S3 165.74(5) . . ?
Cl2 Sn S3 91.45(5) . . ?
Cl1 Sn S1 167.61(4) . . ?
Cl3 Sn S1 91.40(5) . . ?
Cl2 Sn S1 96.33(5) . . ?
S3 Sn S1 75.20(4) . . ?
Cl1 Sn S2 93.97(5) . . ?
Cl3 Sn S2 96.30(4) . . ?
Cl2 Sn S2 165.61(5) . . ?
S3 Sn S2 75.67(4) . . ?
S1 Sn S2 74.43(3) . . ?
O Mo1 O1 82.90(12) . . ?
O Mo1 S1 107.00(9) . . ?
O1 Mo1 S1 87.84(9) . . ?
O Mo1 S2 105.18(9) . . ?
O1 Mo1 S2 171.78(10) . . ?
S1 Mo1 S2 88.29(4) . . ?
O Mo1 S12 87.87(9) . . ?
O1 Mo1 S12 81.58(9) . . ?
S1 Mo1 S12 160.59(5) . . ?
S2 Mo1 S12 100.01(4) . . ?
O Mo1 Mo2 50.58(8) . . ?
O1 Mo1 Mo2 85.08(9) . . ?
S1 Mo1 Mo2 56.54(3) . . ?
S2 Mo1 Mo2 98.80(3) . . ?
S12 Mo1 Mo2 137.68(4) . . ?
O Mo1 S11 161.02(9) . . ?
O1 Mo1 S11 83.54(10) . . ?
S1 Mo1 S11 85.66(4) . . ?
S2 Mo1 S11 88.94(5) . . ?
S12 Mo1 S11 77.05(5) . . ?
Mo2 Mo1 S11 140.85(3) . . ?
O Mo1 Mo3 49.54(8) . . ?
O1 Mo1 Mo3 131.85(10) . . ?
S1 Mo1 Mo3 98.16(3) . . ?
S2 Mo1 Mo3 55.98(3) . . ?
S12 Mo1 Mo3 101.02(3) . . ?
Mo2 Mo1 Mo3 60.621(15) . . ?
S11 Mo1 Mo3 144.35(4) . . ?
O Mo2 O2 82.07(12) . . ?
O Mo2 S1 107.20(9) . . ?
O2 Mo2 S1 90.26(10) . . ?
O Mo2 S3 105.05(9) . . ?
O2 Mo2 S3 172.84(9) . . ?
S1 Mo2 S3 88.34(4) . . ?
O Mo2 S22 89.33(9) . . ?
O2 Mo2 S22 84.25(10) . . ?
S1 Mo2 S22 161.73(5) . . ?
S3 Mo2 S22 94.94(5) . . ?
O Mo2 Mo1 50.55(9) . . ?
O2 Mo2 Mo1 86.31(9) . . ?
S1 Mo2 Mo1 56.77(3) . . ?
S3 Mo2 Mo1 98.77(3) . . ?
S22 Mo2 Mo1 139.71(4) . . ?
O Mo2 S21 159.93(9) . . ?
O2 Mo2 S21 81.59(9) . . ?
S1 Mo2 S21 84.47(4) . . ?
S3 Mo2 S21 91.28(5) . . ?
S22 Mo2 S21 77.50(5) . . ?
Mo1 Mo2 S21 139.31(4) . . ?
O Mo2 Mo3 49.50(8) . . ?
O2 Mo2 Mo3 131.25(9) . . ?
S1 Mo2 Mo3 98.26(3) . . ?
S3 Mo2 Mo3 55.91(3) . . ?
S22 Mo2 Mo3 98.45(4) . . ?
Mo1 Mo2 Mo3 60.53(2) . . ?
S21 Mo2 Mo3 146.78(4) . . ?
O Mo3 N1 84.21(12) . . ?
O Mo3 S3 105.64(9) . . ?
N1 Mo3 S3 169.58(10) . . ?
O Mo3 S2 105.67(9) . . ?
N1 Mo3 S2 91.38(10) . . ?
S3 Mo3 S2 89.22(4) . . ?
O Mo3 S32 88.30(9) . . ?
N1 Mo3 S32 80.82(11) . . ?
S3 Mo3 S32 95.84(5) . . ?
S2 Mo3 S32 163.31(5) . . ?
O Mo3 S31 162.01(9) . . ?
N1 Mo3 S31 83.32(10) . . ?
S3 Mo3 S31 86.31(4) . . ?
S2 Mo3 S31 87.56(4) . . ?
S32 Mo3 S31 76.95(5) . . ?
O Mo3 Mo1 49.76(9) . . ?
N1 Mo3 Mo1 91.19(10) . . ?
S3 Mo3 Mo1 97.78(3) . . ?
S2 Mo3 Mo1 56.25(3) . . ?
S32 Mo3 Mo1 138.00(4) . . ?
S31 Mo3 Mo1 143.34(4) . . ?
O Mo3 Mo2 49.75(8) . . ?
N1 Mo3 Mo2 133.85(9) . . ?
S3 Mo3 Mo2 56.26(3) . . ?
S2 Mo3 Mo2 97.69(3) . . ?
S32 Mo3 Mo2 98.34(4) . . ?
S31 Mo3 Mo2 141.93(4) . . ?
Mo1 Mo3 Mo2 58.849(15) . . ?
Mo2 S1 Mo1 66.69(3) . . ?
Mo2 S1 Sn 97.60(4) . . ?
Mo1 S1 Sn 98.48(4) . . ?
Mo3 S2 Mo1 67.77(3) . . ?
Mo3 S2 Sn 96.73(4) . . ?
Mo1 S2 Sn 98.03(4) . . ?
Mo3 S3 Mo2 67.84(3) . . ?
Mo3 S3 Sn 98.14(4) . . ?
Mo2 S3 Sn 98.36(4) . . ?
P1 S11 Mo1 87.62(7) . . ?
P1 S12 Mo1 87.98(6) . . ?
P2 S21 Mo2 86.11(7) . . ?
P2 S22 Mo2 86.51(7) . . ?
P3 S31 Mo3 87.19(6) . . ?
P3 S32 Mo3 87.43(7) . . ?
O12 P1 O11 95.3(2) . . ?
O12 P1 S11 113.7(2) . . ?
O11 P1 S11 114.4(2) . . ?
O12 P1 S12 113.4(2) . . ?
O11 P1 S12 112.8(2) . . ?
S11 P1 S12 107.17(8) . . ?
O22 P2 O21 97.0(4) . . ?
O22 P2 S22 111.7(3) . . ?
O21 P2 S22 111.0(2) . . ?
O22 P2 S21 112.9(2) . . ?
O21 P2 S21 114.9(3) . . ?
S22 P2 S21 108.91(9) . . ?
O31 P3 O32 94.3(3) . . ?
O31 P3 S31 114.4(2) . . ?
O32 P3 S31 113.1(2) . . ?
O31 P3 S32 114.9(3) . . ?
O32 P3 S32 111.4(2) . . ?
S31 P3 S32 108.36(8) . . ?
Mo3 O Mo1 80.69(10) . . ?
Mo3 O Mo2 80.76(10) . . ?
Mo1 O Mo2 78.87(10) . . ?
C1 O1 Mo1 122.0(3) . . ?
C1 O2 Mo2 121.0(3) . . ?
C11 O11 P1 121.4(4) . . ?
C13 O12 P1 121.3(4) . . ?
C21 O21 P2 126.7(8) . . ?
C23 O22 P2 136.2(6) . . ?
C31 O31 P3 126.5(5) . . ?
C33 O32 P3 122.2(5) . . ?
C7 N1 C3 115.9(5) . . ?
C7 N1 Mo3 121.1(4) . . ?
C3 N1 Mo3 123.0(3) . . ?
O2 C1 O1 125.4(4) . . ?
O2 C1 C2 118.2(5) . . ?
O1 C1 C2 116.3(5) . . ?
C4 C3 N1 122.8(5) . . ?
C5 C4 C3 120.4(7) . . ?
C4 C5 C6 120.1(7) . . ?
C7 C6 C5 115.9(7) . . ?
N1 C7 C6 124.8(7) . . ?
C12 C11 O11 113.1(8) . . ?
C14 C13 O12 110.8(6) . . ?
C22 C21 O21 112.9(20) . . ?
C24 C23 O22 144.7(14) . . ?
O31 C31 C32 109.3(7) . . ?
O32 C33 C34 112.6(10) . . ?
N P4 C61 115.2(2) . . ?
N P4 C51 107.6(2) . . ?
C61 P4 C51 109.9(3) . . ?
N P4 C41 111.5(2) . . ?
C61 P4 C41 106.8(2) . . ?
C51 P4 C41 105.5(2) . . ?
N P5 C81 109.8(2) . . ?
N P5 C91 114.5(2) . . ?
C81 P5 C91 107.4(2) . . ?
N P5 C71 110.1(2) . . ?
C81 P5 C71 105.7(2) . . ?
C91 P5 C71 109.0(2) . . ?
P5 N P4 142.8(3) . . ?
C42 C41 C46 118.1(5) . . ?
C42 C41 P4 119.7(4) . . ?
C46 C41 P4 122.2(4) . . ?
C41 C42 C43 121.3(6) . . ?
C44 C43 C42 119.4(6) . . ?
C45 C44 C43 120.3(6) . . ?
C44 C45 C46 120.6(6) . . ?
C41 C46 C45 120.3(6) . . ?
C56 C51 C52 118.5(6) . . ?
C56 C51 P4 122.7(5) . . ?
C52 C51 P4 118.6(4) . . ?
C53 C52 C51 120.5(8) . . ?
C54 C53 C52 120.1(9) . . ?
C55 C54 C53 120.8(8) . . ?
C54 C55 C56 120.4(9) . . ?
C51 C56 C55 119.7(9) . . ?
C66 C61 C62 118.5(6) . . ?
C66 C61 P4 119.8(4) . . ?
C62 C61 P4 121.4(5) . . ?
C63 C62 C61 119.9(7) . . ?
C64 C63 C62 119.7(7) . . ?
C63 C64 C65 122.5(7) . . ?
C64 C65 C66 117.4(7) . . ?
C65 C66 C61 122.0(6) . . ?
C72 C71 C76 118.8(5) . . ?
C72 C71 P5 119.7(4) . . ?
C76 C71 P5 121.2(4) . . ?
C71 C72 C73 120.3(6) . . ?
C74 C73 C72 119.9(7) . . ?
C73 C74 C75 120.9(7) . . ?
C74 C75 C76 119.5(7) . . ?
C75 C76 C71 120.6(6) . . ?
C82 C81 C86 119.4(5) . . ?
C82 C81 P5 120.5(4) . . ?
C86 C81 P5 119.6(4) . . ?
C81 C82 C83 119.9(5) . . ?
C84 C83 C82 120.1(5) . . ?
C83 C84 C85 120.5(6) . . ?
C84 C85 C86 120.3(6) . . ?
C85 C86 C81 119.8(5) . . ?
C96 C91 C92 119.4(5) . . ?
C96 C91 P5 122.7(4) . . ?
C92 C91 P5 117.8(4) . . ?
C91 C92 C93 118.9(6) . . ?
C94 C93 C92 120.5(7) . . ?
C95 C94 C93 121.0(6) . . ?
C94 C95 C96 119.6(7) . . ?
C91 C96 C95 120.6(6) . . ?

loop_
_geom_bond_atom_site_label_1
_geom_bond_atom_site_label_2
_geom_bond_distance
_geom_bond_site_symmetry_2
_geom_bond_publ_flag
Sn Cl1 2.4160(14) . ?
Sn Cl3 2.4202(13) . ?
Sn Cl2 2.4260(13) . ?
Sn S3 2.6484(12) . ?
Sn S1 2.6892(12) . ?
Sn S2 2.6988(12) . ?
Mo1 O 2.018(3) . ?
Mo1 O1 2.185(3) . ?
Mo1 S1 2.3358(12) . ?
Mo1 S2 2.3434(12) . ?
Mo1 S12 2.5568(13) . ?
Mo1 Mo2 2.5644(6) . ?
Mo1 S11 2.5741(14) . ?
Mo1 Mo3 2.6088(5) . ?
Mo2 O 2.019(3) . ?
Mo2 O2 2.182(3) . ?
Mo2 S1 2.3296(12) . ?
Mo2 S3 2.3445(12) . ?
Mo2 S22 2.5616(15) . ?
Mo2 S21 2.5713(14) . ?
Mo2 Mo3 2.6111(5) . ?
Mo3 O 2.012(3) . ?
Mo3 N1 2.275(4) . ?
Mo3 S3 2.3348(12) . ?
Mo3 S2 2.3357(12) . ?
Mo3 S32 2.5809(14) . ?
Mo3 S31 2.5906(13) . ?
S11 P1 1.983(2) . ?
S12 P1 1.989(2) . ?
S21 P2 1.977(2) . ?
S22 P2 1.971(2) . ?
S31 P3 1.983(2) . ?
S32 P3 1.985(2) . ?
P1 O12 1.567(4) . ?
P1 O11 1.577(4) . ?
P2 O22 1.534(5) . ?
P2 O21 1.576(6) . ?
P3 O31 1.552(5) . ?
P3 O32 1.582(5) . ?
O1 C1 1.263(6) . ?
O2 C1 1.255(6) . ?
O11 C11 1.431(8) . ?
O12 C13 1.440(7) . ?
O21 C21 1.38(2) . ?
O22 C23 1.248(11) . ?
O31 C31 1.346(9) . ?
O32 C33 1.380(11) . ?
N1 C7 1.325(7) . ?
N1 C3 1.361(6) . ?
C1 C2 1.507(7) . ?
C3 C4 1.349(8) . ?
C4 C5 1.295(9) . ?
C5 C6 1.429(11) . ?
C6 C7 1.355(9) . ?
C11 C12 1.334(11) . ?
C13 C14 1.418(10) . ?
C21 C22 1.38(2) . ?
C23 C24 1.240(12) . ?
C31 C32 1.485(10) . ?
C33 C34 1.454(11) . ?
P4 N 1.579(4) . ?
P4 C61 1.795(5) . ?
P4 C51 1.802(5) . ?
P4 C41 1.806(5) . ?
P5 N 1.577(4) . ?
P5 C81 1.795(4) . ?
P5 C91 1.795(5) . ?
P5 C71 1.803(5) . ?
C41 C42 1.372(7) . ?
C41 C46 1.379(7) . ?
C42 C43 1.380(8) . ?
C43 C44 1.368(8) . ?
C44 C45 1.344(9) . ?
C45 C46 1.385(8) . ?
C51 C56 1.372(8) . ?
C51 C52 1.390(8) . ?
C52 C53 1.379(9) . ?
C53 C54 1.349(13) . ?
C54 C55 1.342(14) . ?
C55 C56 1.403(12) . ?
C61 C66 1.386(8) . ?
C61 C62 1.389(8) . ?
C62 C63 1.385(10) . ?
C63 C64 1.359(11) . ?
C64 C65 1.374(10) . ?
C65 C66 1.384(8) . ?
C71 C72 1.383(7) . ?
C71 C76 1.389(7) . ?
C72 C73 1.383(9) . ?
C73 C74 1.365(10) . ?
C74 C75 1.372(10) . ?
C75 C76 1.379(8) . ?
C81 C82 1.387(7) . ?
C81 C86 1.390(7) . ?
C82 C83 1.388(7) . ?
C83 C84 1.365(8) . ?
C84 C85 1.374(8) . ?
C85 C86 1.383(7) . ?
C91 C96 1.378(7) . ?
C91 C92 1.388(7) . ?
C92 C93 1.390(8) . ?
C93 C94 1.361(10) . ?
C94 C95 1.353(10) . ?
C95 C96 1.379(8) . ?
